data_2002323
loop_
_publ_author_name
'Jasper-Toennies, B'
'Mueller-Buschbaum, Hk'

_publ_section_title
;
Ein neues Oxotantalat mit bronzeaehnlicher Kristallstruktur: Ba4 Co
Ta10 O30
;
_journal_name_full
;
Monatshefte fuer Chemie und verwandte Teile anderer Wissenschaften
(109,1978-)
;
_journal_page_first 1151
_journal_page_last 1157
_journal_paper_doi 10.1007/BF00809346
_journal_volume 115
_journal_year 1984
_chemical_formula_structural 'Ba4 Co Ta10 O30'
_chemical_formula_sum 'Ba4 Co O30 Ta10'
_chemical_name_systematic 'Tetrabarium cobalt decatantalum oxide'
_space_group_IT_number 38
_symmetry_cell_setting orthorhombic
_symmetry_Int_Tables_number 38
_symmetry_space_group_name_Hall 'A 2 -2'
_symmetry_space_group_name_H-M 'A m m 2'
_cell_angle_alpha 90
_cell_angle_beta 90
_cell_angle_gamma 90
_cell_formula_units_Z 1
_cell_length_a 3.905(1)
_cell_length_b 10.203(2)
_cell_length_c 14.954(2)
_cell_volume 595.8
_refine_ls_R_factor_all 0.094
_cod_database_code 2002323

loop_
_symmetry_equiv_pos_as_xyz
x,y,z
-x,-y,z
-x,y,z
x,-y,z
x,1/2+y,1/2+z
-x,1/2-y,1/2+z
-x,1/2+y,1/2+z
x,1/2-y,1/2+z

loop_
_atom_site_label
_atom_site_type_symbol
_atom_site_symmetry_multiplicity
_atom_site_Wyckoff_symbol
_atom_site_fract_x
_atom_site_fract_y
_atom_site_fract_z
_atom_site_occupancy
_atom_site_attached_hydrogens
_atom_site_calc_flag
Ta1 Ta5+ 2 a 0. 0. 0.2027(5) 1. 0 d
Ta2 Ta5+ 4 d 0. 0.3155(2) 0.0769(4) 1. 0 d
Ta3 Ta5+ 4 d 0. 0.3156(3) 0.3304(4) 1. 0 d
Ba1 Ba2+ 2 b 0.5 0. 0.4044(3) 1. 0 d
Ba2 Ba2+ 2 b 0.5 0. 0. 1. 0 d
Co1 Co2+ 2 b 0.5 0. 0.7018(25) 0.5 0 d
O1 O2- 2 b 0.5 0. 0.207(5) 1. 0 d
O2 O2- 4 e 0.5 0.316(2) 0.048(2) 1. 0 d
O3 O2- 4 e 0.5 0.340(4) 0.314(3) 1. 0 d
O4 O2- 4 d 0. 0.141(4) 0.112(3) 1. 0 d
O5 O2- 4 d 0. 0.129(2) 0.304(2) 1. 0 d
O6 O2- 4 d 0. 0.245(8) 0.448(5) 1. 0 d
O7 O2- 4 d 0. 0.339(4) 0.317(3) 1. 0 d
O8 O2- 2 a 0. 0. 0.870(3) 1. 0 d
O9 O2- 2 a 0. 0. 0.529(2) 1. 0 d

loop_
_atom_type_symbol
_atom_type_oxidation_number
Ta5+ 5.000
Ba2+ 2.000
Co2+ 2.000
O2- -2.000
